data_2022216
loop_
_publ_author_name
'Chen, Ning-Ning'
'Zhang, Chen'
'Tao, Jian-Qing'

_publ_section_title
;
 A twofold interpenetrating two-dimensional zinc(II) coordination polymer:
 synthesis, crystal structure and physical properties
;
_journal_coeditor_code QS3094
_journal_issue 9
_journal_name_full 'Acta Crystallographica Section C'
_journal_page_first
;
;
_journal_paper_doi 10.1107/S205322962001058X
_journal_volume 76
_journal_year 2020
_chemical_formula_iupac '[Zn (C12 H6 O4) (C14 H14 N4)], C3 H7 N O'
_chemical_formula_moiety 'C26 H20 N4 O4 Zn, C3 H7 N O'
_chemical_formula_sum 'C29 H27 N5 O5 Zn'
_chemical_formula_weight 590.95
_chemical_name_systematic
'Poly[[(\m-1,3-bis(2-methyl-1<i>H</i>-imidazol-1-yl)benzene-\k^2^<i>N</i>^3^:<i>N</i>^3^)(\m-naphthalene-2,6-dicarboxylato-\k^2^<i>O</i>^2^:<i>O</i>^6^)zinc(II)] dimethylformamide monosolvate]'
_space_group_crystal_system triclinic
_space_group_IT_number 2
_space_group_name_Hall '-P 1'
_space_group_name_H-M_alt 'P -1'
_atom_sites_solution_hydrogens geom
_audit_creation_method SHELXL-2014
_cell_angle_alpha 80.65(3)
_cell_angle_beta 89.97(2)
_cell_angle_gamma 89.99(4)
_cell_formula_units_Z 4
_cell_length_a 11.588(8)
_cell_length_b 11.995(8)
_cell_length_c 20.431(12)
_cell_measurement_reflns_used 9132
_cell_measurement_temperature 293(2)
_cell_measurement_theta_max 27.43
_cell_measurement_theta_min 2.72
_cell_volume 2802(3)
_computing_cell_refinement
;
SAINT (Bruker, 2016)
;
_computing_data_collection
;
APEX3 (Bruker, 2016)
;
_computing_data_reduction
;
SAINT (Bruker, 2016)
;
_computing_molecular_graphics
;
<i>DIAMOND</i> (Brandenburg & Putz, 2005)
;
_computing_publication_material
;
SHELXL2014 (Sheldrick, 2015)
;
_computing_structure_refinement
;
SHELXL2014 (Sheldrick, 2015)
;
_computing_structure_solution
;
SHELXS97 (Sheldrick, 2008)
;
_diffrn_ambient_temperature 293(2)
_diffrn_measured_fraction_theta_full 0.967
_diffrn_measured_fraction_theta_max 0.995
_diffrn_measurement_device_type 'Bruker APEXII CCD'
_diffrn_measurement_method '\f and \w scans'
_diffrn_radiation_type MoK\a
_diffrn_radiation_wavelength 0.71073
_diffrn_reflns_av_R_equivalents 0.0429
_diffrn_reflns_av_unetI/netI 0.0204
_diffrn_reflns_limit_h_max 13
_diffrn_reflns_limit_h_min -13
_diffrn_reflns_limit_k_max 14
_diffrn_reflns_limit_k_min -14
_diffrn_reflns_limit_l_max 24
_diffrn_reflns_limit_l_min -24
_diffrn_reflns_number 138582
_diffrn_reflns_theta_full 25.242
_diffrn_reflns_theta_max 24.998
_diffrn_reflns_theta_min 2.432
_exptl_absorpt_coefficient_mu 0.924
_exptl_absorpt_correction_T_max 0.851
_exptl_absorpt_correction_T_min 0.721
_exptl_absorpt_correction_type multi-scan
_exptl_absorpt_process_details
;
(SADABS; Bruker, 2008)
;
_exptl_crystal_colour colorless
_exptl_crystal_density_diffrn 1.401
_exptl_crystal_description block
_exptl_crystal_F_000 1224
_exptl_crystal_size_max 0.210
_exptl_crystal_size_mid 0.200
_exptl_crystal_size_min 0.190
_refine_diff_density_max 0.537
_refine_diff_density_min -0.350
_refine_ls_extinction_method none
_refine_ls_goodness_of_fit_ref 1.064
_refine_ls_hydrogen_treatment constr
_refine_ls_matrix_type full
_refine_ls_number_parameters 729
_refine_ls_number_reflns 9807
_refine_ls_number_restraints 0
_refine_ls_restrained_S_all 1.064
_refine_ls_R_factor_all 0.0548
_refine_ls_R_factor_gt 0.0403
_refine_ls_shift/su_max 0.002
_refine_ls_shift/su_mean 0.000
_refine_ls_structure_factor_coef Fsqd
_refine_ls_weighting_details 'w=1/[\s^2^(Fo^2^)+(0.0610P)^2^+1.8560P] where P=(Fo^2^+2Fc^2^)/3'
_refine_ls_weighting_scheme calc
_refine_ls_wR_factor_gt 0.1067
_refine_ls_wR_factor_ref 0.1125
_reflns_number_gt 7872
_reflns_number_total 9807
_reflns_threshold_expression 'I > 2\s(I)'
_cod_data_source_file qs3094sup1.cif
_cod_data_source_block I
_cod_database_code 2022216
_shelx_space_group_comment
;
The symmetry employed for this shelxl refinement is uniquely defined
by the following loop, which should always be used as a source of
symmetry information in preference to the above space-group names.
They are only intended as comments.
;
_shelx_estimated_absorpt_t_min 0.830
_shelx_estimated_absorpt_t_max 0.844
_shelxl_version_number 2.014

loop_
_space_group_symop_operation_xyz
'x, y, z'
'-x, -y, -z'

loop_
_atom_site_type_symbol
_atom_site_label
_atom_site_fract_x
_atom_site_fract_y
_atom_site_fract_z
_atom_site_U_iso_or_equiv
_atom_site_adp_type
_atom_site_calc_flag
_atom_site_occupancy
_atom_site_disorder_assembly
_atom_site_disorder_group
C C4 0.0025(2) 0.5486(2) 0.97860(14) 0.0403(7) Uani d 1 . .
C C1 0.0056(3) 0.3984(3) 0.81317(15) 0.0452(7) Uani d 1 . .
C C2 0.0025(2) 0.4193(3) 0.88545(14) 0.0422(7) Uani d 1 . .
C C3 0.0057(2) 0.5282(3) 0.91125(14) 0.0429(7) Uani d 1 . .
H H3 0.0105 0.5925 0.8791 0.051 Uiso calc 1 . .
C C5 -0.0038(3) 0.3231(3) 0.92770(15) 0.0479(8) Uani d 1 . .
H H5 -0.0071 0.2523 0.9148 0.057 Uiso calc 1 . .
C C6 -0.0050(3) 0.3401(3) 0.99380(15) 0.0488(8) Uani d 1 . .
H H6 -0.0076 0.2748 1.0253 0.059 Uiso calc 1 . .
C C7 -0.1834(2) 0.4394(2) 0.59205(15) 0.0417(7) Uani d 1 . .
C C8 -0.3071(2) 0.4621(2) 0.56779(15) 0.0416(7) Uani d 1 . .
C C9 -0.3836(3) 0.4826(3) 0.61342(16) 0.0512(8) Uani d 1 . .
H H9 -0.3628 0.4817 0.6575 0.061 Uiso calc 1 . .
C C10 -0.4952(3) 0.5049(3) 0.59143(16) 0.0536(8) Uani d 1 . .
H H10 -0.5491 0.5182 0.6230 0.064 Uiso calc 1 . .
C C11 -0.3465(3) 0.4649(3) 0.50182(15) 0.0457(7) Uani d 1 . .
H H11 -0.2921 0.4489 0.4712 0.055 Uiso calc 1 . .
C C12 -0.4625(3) 0.4901(2) 0.47671(15) 0.0417(7) Uani d 1 . .
C C13 -0.0175(3) 0.6870(3) 0.56219(16) 0.0543(8) Uani d 1 . .
H H13A 0.0001 0.6331 0.5336 0.081 Uiso calc 1 . .
H H13B -0.0204 0.7614 0.5365 0.081 Uiso calc 1 . .
H H13C -0.0908 0.6690 0.5831 0.081 Uiso calc 1 . .
C C14 0.0794(2) 0.6826(2) 0.61717(13) 0.0350(6) Uani d 1 . .
C C15 0.1925(3) 0.6350(3) 0.70699(17) 0.0550(9) Uani d 1 . .
H H15 0.2184 0.5888 0.7452 0.066 Uiso calc 1 . .
C C16 0.2360(3) 0.7319(3) 0.68480(18) 0.0583(9) Uani d 1 . .
H H16 0.2965 0.7708 0.7007 0.070 Uiso calc 1 . .
C C17 0.1754(2) 0.8638(2) 0.58915(14) 0.0386(6) Uani d 1 . .
C C18 0.1678(2) 0.9704(2) 0.61815(14) 0.0386(6) Uani d 1 . .
H H18 0.1527 0.9666 0.6632 0.046 Uiso calc 1 . .
C C19 0.1821(2) 1.0683(2) 0.58119(14) 0.0382(6) Uani d 1 . .
C C20 0.2044(3) 1.0590(3) 0.51725(15) 0.0447(7) Uani d 1 . .
H H20 0.2155 1.1259 0.4878 0.054 Uiso calc 1 . .
C C21 0.2129(3) 0.9512(3) 0.48966(15) 0.0483(8) Uani d 1 . .
H H21 0.2299 0.9552 0.4449 0.058 Uiso calc 1 . .
C C22 0.1976(3) 0.8521(2) 0.52521(15) 0.0453(7) Uani d 1 . .
H H22 0.2013 0.7837 0.5094 0.054 Uiso calc 1 . .
C C23 -0.0125(3) 1.1665(3) 0.64953(19) 0.0556(9) Uani d 1 . .
H H23A -0.0221 1.1199 0.6159 0.083 Uiso calc 1 . .
H H23B -0.0761 1.2183 0.6478 0.083 Uiso calc 1 . .
H H23C -0.0102 1.1198 0.6924 0.083 Uiso calc 1 . .
C C24 0.0922(2) 1.2281(2) 0.63842(13) 0.0349(6) Uani d 1 . .
C C25 0.2564(3) 1.2651(3) 0.60729(19) 0.0588(10) Uani d 1 . .
H H25 0.3295 1.2603 0.5892 0.071 Uiso calc 1 . .
C C26 0.2192(3) 1.3606(2) 0.63505(18) 0.0534(9) Uani d 1 . .
H H26 0.2608 1.4257 0.6384 0.064 Uiso calc 1 . .
C C27 0.3165(3) 0.0612(2) 0.09216(16) 0.0428(7) Uani d 1 . .
C C28 0.1928(2) 0.0382(2) 0.06781(15) 0.0410(7) Uani d 1 . .
C C29 0.1170(3) 0.0180(3) 0.11336(16) 0.0509(8) Uani d 1 . .
H H29 0.1340 0.0183 0.1578 0.061 Uiso calc 1 . .
C C30 0.0050(3) -0.0050(3) 0.09136(16) 0.0519(8) Uani d 1 . .
H H30 -0.0504 -0.0192 0.1246 0.062 Uiso calc 1 . .
C C31 0.1534(3) 0.0350(2) 0.00156(15) 0.0447(7) Uani d 1 . .
H H31 0.2096 0.0513 -0.0311 0.054 Uiso calc 1 . .
C C32 0.0377(3) 0.0099(2) -0.02347(15) 0.0412(7) Uani d 1 . .
C C33 0.5058(3) 0.1005(3) 0.31307(15) 0.0462(8) Uani d 1 . .
C C34 0.5025(2) 0.0810(3) 0.38554(14) 0.0426(7) Uani d 1 . .
C C35 0.5057(2) -0.0286(3) 0.41101(14) 0.0415(7) Uani d 1 . .
H H35 0.5097 -0.0858 0.3853 0.050 Uiso calc 1 . .
C C36 0.5024(2) -0.0481(2) 0.47891(14) 0.0396(7) Uani d 1 . .
C C37 0.5050(3) -0.1607(3) 0.50613(15) 0.0473(8) Uani d 1 . .
H H37 0.5073 -0.2191 0.4813 0.057 Uiso calc 1 . .
C C38 0.5039(3) -0.1764(3) 0.57227(15) 0.0489(8) Uani d 1 . .
H H38 0.5072 -0.2504 0.5946 0.059 Uiso calc 1 . .
C C39 0.4876(3) 0.3332(3) 0.14922(19) 0.0584(10) Uani d 1 . .
H H39A 0.4965 0.3673 0.1883 0.088 Uiso calc 1 . .
H H39B 0.4235 0.2820 0.1549 0.088 Uiso calc 1 . .
H H39C 0.4740 0.3910 0.1117 0.088 Uiso calc 1 . .
C C40 0.5915(2) 0.2722(2) 0.13839(13) 0.0350(6) Uani d 1 . .
C C41 0.7565(3) 0.2350(3) 0.10708(19) 0.0598(10) Uani d 1 . .
H H41 0.8290 0.2466 0.0876 0.072 Uiso calc 1 . .
C C42 0.7185(3) 0.1393(2) 0.13484(18) 0.0541(9) Uani d 1 . .
H H42 0.7552 0.0695 0.1400 0.065 Uiso calc 1 . .
C C43 0.6821(2) 0.4321(2) 0.08140(14) 0.0372(6) Uani d 1 . .
C C44 0.7046(2) 0.4409(3) 0.01722(15) 0.0426(7) Uani d 1 . .
H H44 0.7134 0.3801 -0.0054 0.051 Uiso calc 1 . .
C C45 0.7129(3) 0.5493(3) -0.01022(15) 0.0493(8) Uani d 1 . .
H H45 0.7294 0.5648 -0.0553 0.059 Uiso calc 1 . .
C C46 0.6980(3) 0.6481(3) 0.02517(15) 0.0468(7) Uani d 1 . .
H H46 0.7052 0.7206 0.0012 0.056 Uiso calc 1 . .
C C47 0.6752(2) 0.6364(2) 0.08893(14) 0.0380(6) Uani d 1 . .
C C48 0.6680(2) 0.5293(2) 0.11831(14) 0.0388(7) Uani d 1 . .
H H48 0.6536 0.5142 0.1637 0.047 Uiso calc 1 . .
C C49 0.4823(3) 0.8133(3) 0.06205(16) 0.0510(8) Uani d 1 . .
H H49A 0.5003 0.8675 0.0234 0.077 Uiso calc 1 . .
H H49B 0.4085 0.8308 0.0791 0.077 Uiso calc 1 . .
H H49C 0.4802 0.7390 0.0504 0.077 Uiso calc 1 . .
C C50 0.5793(2) 0.8178(2) 0.11755(13) 0.0348(6) Uani d 1 . .
C C51 0.6928(3) 0.8646(3) 0.20656(16) 0.0516(8) Uani d 1 . .
H H51 0.7213 0.9003 0.2403 0.062 Uiso calc 1 . .
C C52 0.7353(3) 0.7681(3) 0.18478(17) 0.0554(8) Uani d 1 . .
H H52 0.7994 0.7276 0.2027 0.067 Uiso calc 1 . .
C C53 0.4740(4) 0.6780(4) 0.2517(2) 0.0879(14) Uani d 1 . .
H H53 0.5105 0.7288 0.2747 0.105 Uiso calc 1 . .
C C54 0.3062(6) 0.7911(5) 0.2548(4) 0.135(3) Uani d 1 . .
H H54A 0.3630 0.8427 0.2665 0.202 Uiso calc 1 . .
H H54B 0.2595 0.7638 0.2929 0.202 Uiso calc 1 . .
H H54C 0.2582 0.8292 0.2199 0.202 Uiso calc 1 . .
C C55 0.3052(6) 0.6098(7) 0.1910(4) 0.144(3) Uani d 1 . .
H H55A 0.3630 0.5762 0.1666 0.217 Uiso calc 1 . .
H H55B 0.2504 0.6497 0.1606 0.217 Uiso calc 1 . .
H H55C 0.2663 0.5517 0.2207 0.217 Uiso calc 1 . .
C C56 0.0256(4) 0.1779(4) 0.2482(2) 0.0898(14) Uani d 1 . .
H H56 -0.0112 0.2387 0.2225 0.108 Uiso calc 1 . .
C C57 0.1954(6) 0.1102(7) 0.3102(4) 0.166(3) Uani d 1 . .
H H57A 0.1423 0.0674 0.3405 0.249 Uiso calc 1 . .
H H57B 0.2523 0.1445 0.3346 0.249 Uiso calc 1 . .
H H57C 0.2327 0.0609 0.2842 0.249 Uiso calc 1 . .
C C58 0.1937(5) 0.2913(4) 0.2449(4) 0.133(2) Uani d 1 . .
H H58A 0.2493 0.2765 0.2125 0.199 Uiso calc 1 . .
H H58B 0.2327 0.3171 0.2810 0.199 Uiso calc 1 . .
H H58C 0.1407 0.3482 0.2248 0.199 Uiso calc 1 . .
N N1 0.0954(2) 0.60380(18) 0.66495(11) 0.0387(5) Uani d 1 . .
N N2 0.1633(2) 0.76236(19) 0.62811(12) 0.0391(6) Uani d 1 . .
N N3 0.1766(2) 1.18142(18) 0.60934(12) 0.0400(6) Uani d 1 . .
N N4 0.11546(19) 1.33639(18) 0.65443(11) 0.0361(5) Uani d 1 . .
N N5 0.61524(19) 0.16344(18) 0.15429(11) 0.0366(5) Uani d 1 . .
N N6 0.6769(2) 0.31867(18) 0.10957(12) 0.0407(6) Uani d 1 . .
N N7 0.6636(2) 0.73750(18) 0.12813(12) 0.0395(6) Uani d 1 . .
N N8 0.5953(2) 0.89566(18) 0.16487(11) 0.0378(5) Uani d 1 . .
N N9 0.3646(3) 0.6949(3) 0.23199(17) 0.0762(10) Uani d 1 . .
N N10 0.1349(3) 0.1949(3) 0.26789(18) 0.0774(10) Uani d 1 . .
O O1 0.0298(2) 0.4865(2) 0.78021(10) 0.0572(6) Uani d 1 . .
O O2 -0.0140(2) 0.3031(2) 0.78917(12) 0.0668(7) Uani d 1 . .
O O3 -0.14938(17) 0.46125(19) 0.65338(11) 0.0525(6) Uani d 1 . .
O O4 -0.1221(2) 0.4033(2) 0.55397(12) 0.0638(6) Uani d 1 . .
O O5 0.35065(17) 0.0388(2) 0.15350(11) 0.0535(6) Uani d 1 . .
O O6 0.3782(2) 0.0967(2) 0.05397(12) 0.0675(7) Uani d 1 . .
O O7 0.5299(2) 0.0135(2) 0.28031(10) 0.0566(6) Uani d 1 . .
O O8 0.4856(2) 0.1971(2) 0.28909(12) 0.0703(7) Uani d 1 . .
O O9 0.5297(4) 0.5890(4) 0.2384(2) 0.1329(15) Uani d 1 . .
O O10 -0.0298(3) 0.0884(4) 0.2613(2) 0.1455(19) Uani d 1 . .
Zn Zn1 0.01244(3) 0.45688(2) 0.68441(2) 0.03313(10) Uani d 1 . .
Zn Zn2 0.51241(3) 0.04311(2) 0.18440(2) 0.03336(10) Uani d 1 . .

loop_
_atom_site_aniso_label
_atom_site_aniso_U_11
_atom_site_aniso_U_22
_atom_site_aniso_U_33
_atom_site_aniso_U_12
_atom_site_aniso_U_13
_atom_site_aniso_U_23
C4 0.0340(15) 0.0465(16) 0.0356(15) -0.0028(12) 0.0106(12) 0.0081(12)
C1 0.0347(16) 0.065(2) 0.0325(16) 0.0025(14) 0.0054(12) 0.0015(15)
C2 0.0359(15) 0.0548(18) 0.0324(15) -0.0017(13) 0.0088(12) 0.0038(13)
C3 0.0412(16) 0.0485(17) 0.0335(15) -0.0025(13) 0.0092(12) 0.0097(13)
C5 0.0565(19) 0.0444(17) 0.0409(17) -0.0025(14) 0.0154(14) -0.0011(13)
C6 0.053(2) 0.0456(17) 0.0420(18) -0.0028(14) 0.0134(15) 0.0094(13)
C7 0.0349(15) 0.0401(16) 0.0465(18) -0.0005(12) -0.0009(14) 0.0041(13)
C8 0.0357(15) 0.0378(15) 0.0466(17) -0.0020(12) 0.0013(13) 0.0075(13)
C9 0.0426(18) 0.065(2) 0.0406(17) -0.0005(15) 0.0030(14) 0.0071(15)
C10 0.0393(18) 0.073(2) 0.0429(18) 0.0018(15) 0.0090(14) 0.0081(15)
C11 0.0385(16) 0.0480(17) 0.0459(18) 0.0008(13) 0.0065(13) 0.0066(13)
C12 0.0394(16) 0.0402(16) 0.0410(16) -0.0036(12) 0.0061(12) 0.0072(12)
C13 0.0451(18) 0.060(2) 0.0502(19) -0.0069(15) 0.0011(15) 0.0157(15)
C14 0.0396(15) 0.0308(14) 0.0325(14) 0.0059(11) 0.0073(12) 0.0009(11)
C15 0.059(2) 0.0445(18) 0.053(2) -0.0110(15) -0.0156(16) 0.0157(15)
C16 0.060(2) 0.051(2) 0.058(2) -0.0156(16) -0.0171(17) 0.0083(16)
C17 0.0399(16) 0.0306(14) 0.0418(16) -0.0023(11) 0.0055(13) 0.0045(12)
C18 0.0437(16) 0.0347(15) 0.0344(15) -0.0027(12) 0.0092(12) 0.0027(12)
C19 0.0341(15) 0.0329(15) 0.0449(17) -0.0005(11) 0.0085(12) 0.0019(12)
C20 0.0415(16) 0.0434(17) 0.0433(17) -0.0012(13) 0.0110(13) 0.0107(13)
C21 0.0525(19) 0.0528(19) 0.0364(16) -0.0012(14) 0.0136(14) 0.0022(14)
C22 0.0551(19) 0.0377(16) 0.0427(17) -0.0029(13) 0.0083(14) -0.0058(13)
C23 0.0417(18) 0.0460(18) 0.079(2) -0.0121(14) 0.0260(17) -0.0096(16)
C24 0.0327(14) 0.0327(14) 0.0357(15) 0.0007(11) 0.0075(12) 0.0052(11)
C25 0.0392(18) 0.0487(19) 0.083(3) -0.0055(14) 0.0314(17) 0.0054(17)
C26 0.0435(18) 0.0343(16) 0.079(2) -0.0098(13) 0.0254(17) -0.0006(15)
C27 0.0379(16) 0.0400(16) 0.0481(19) 0.0006(13) -0.0023(15) -0.0003(13)
C28 0.0359(15) 0.0387(16) 0.0462(17) 0.0026(12) 0.0011(13) -0.0001(13)
C29 0.0432(18) 0.066(2) 0.0408(17) 0.0013(15) 0.0022(14) -0.0002(15)
C30 0.0400(18) 0.072(2) 0.0409(17) -0.0025(15) 0.0071(14) -0.0014(15)
C31 0.0374(16) 0.0472(17) 0.0472(18) 0.0005(13) 0.0063(13) -0.0006(13)
C32 0.0398(16) 0.0394(16) 0.0423(16) 0.0040(12) 0.0061(12) -0.0001(12)
C33 0.0360(16) 0.067(2) 0.0316(15) -0.0028(14) 0.0060(12) 0.0047(15)
C34 0.0341(15) 0.0541(18) 0.0354(16) 0.0028(13) 0.0091(12) 0.0055(13)
C35 0.0407(16) 0.0495(18) 0.0338(15) 0.0025(13) 0.0086(12) -0.0058(13)
C36 0.0356(15) 0.0481(17) 0.0335(15) 0.0040(12) 0.0112(12) -0.0019(12)
C37 0.058(2) 0.0435(17) 0.0390(17) 0.0033(14) 0.0140(15) -0.0031(13)
C38 0.0543(19) 0.0468(17) 0.0412(17) 0.0026(14) 0.0148(14) 0.0062(13)
C39 0.0412(18) 0.0448(18) 0.080(2) 0.0122(14) 0.0236(17) 0.0166(16)
C40 0.0326(14) 0.0333(14) 0.0364(15) 0.0000(11) 0.0086(12) 0.0025(11)
C41 0.0382(17) 0.0495(19) 0.087(3) 0.0067(14) 0.0315(17) 0.0026(17)
C42 0.0435(18) 0.0332(16) 0.080(2) 0.0095(13) 0.0271(17) 0.0074(15)
C43 0.0352(15) 0.0301(14) 0.0429(16) -0.0005(11) 0.0086(12) 0.0042(12)
C44 0.0411(16) 0.0435(17) 0.0423(17) 0.0029(13) 0.0106(13) -0.0044(13)
C45 0.0529(19) 0.0546(19) 0.0356(16) 0.0020(15) 0.0136(14) 0.0067(14)
C46 0.0521(18) 0.0409(16) 0.0418(17) 0.0019(13) 0.0085(14) 0.0102(13)
C47 0.0405(16) 0.0315(14) 0.0390(16) 0.0033(11) 0.0055(12) 0.0032(12)
C48 0.0416(16) 0.0366(15) 0.0344(15) 0.0024(12) 0.0096(12) 0.0056(12)
C49 0.0449(18) 0.060(2) 0.0481(19) 0.0068(15) -0.0020(14) -0.0071(15)
C50 0.0382(15) 0.0284(13) 0.0338(14) -0.0041(11) 0.0083(12) 0.0066(11)
C51 0.062(2) 0.0464(18) 0.0471(18) 0.0086(15) -0.0157(16) -0.0091(14)
C52 0.058(2) 0.053(2) 0.053(2) 0.0179(16) -0.0134(16) -0.0003(15)
C53 0.074(3) 0.098(3) 0.087(3) -0.010(3) 0.035(3) 0.001(3)
C54 0.105(4) 0.086(4) 0.203(8) 0.003(3) 0.022(4) 0.005(4)
C55 0.095(4) 0.210(8) 0.137(6) -0.012(5) -0.013(4) -0.052(5)
C56 0.070(3) 0.100(4) 0.091(3) 0.011(3) 0.034(3) 0.009(3)
C57 0.100(5) 0.216(8) 0.144(6) 0.018(5) -0.012(4) 0.083(6)
C58 0.106(4) 0.085(4) 0.194(7) -0.002(3) 0.018(4) 0.015(4)
N1 0.0418(13) 0.0328(12) 0.0379(13) -0.0016(10) 0.0029(10) 0.0053(10)
N2 0.0454(14) 0.0310(12) 0.0375(13) -0.0041(10) 0.0038(11) 0.0043(10)
N3 0.0388(13) 0.0291(12) 0.0484(14) 0.0002(10) 0.0136(11) 0.0042(10)
N4 0.0329(12) 0.0305(12) 0.0415(13) -0.0027(9) 0.0117(10) 0.0042(10)
N5 0.0326(12) 0.0334(12) 0.0403(13) 0.0036(9) 0.0118(10) 0.0047(10)
N6 0.0383(13) 0.0291(12) 0.0507(15) 0.0006(10) 0.0152(11) 0.0059(10)
N7 0.0447(14) 0.0311(12) 0.0389(13) 0.0040(10) 0.0054(11) 0.0060(10)
N8 0.0419(13) 0.0325(12) 0.0355(13) 0.0024(10) 0.0038(10) 0.0047(10)
N9 0.061(2) 0.087(2) 0.073(2) -0.0154(18) 0.0185(17) 0.0087(18)
N10 0.063(2) 0.087(2) 0.076(2) 0.0159(18) 0.0192(18) 0.0052(18)
O1 0.0650(15) 0.0720(16) 0.0298(11) -0.0063(12) 0.0134(10) 0.0060(11)
O2 0.0859(19) 0.0686(16) 0.0451(14) -0.0076(13) 0.0215(13) -0.0070(12)
O3 0.0332(11) 0.0713(15) 0.0489(13) 0.0043(10) 0.0024(9) 0.0027(11)
O4 0.0424(13) 0.0879(18) 0.0594(15) 0.0127(12) 0.0052(11) -0.0068(13)
O5 0.0332(11) 0.0731(15) 0.0478(13) -0.0040(10) 0.0022(9) 0.0094(11)
O6 0.0426(13) 0.0884(18) 0.0602(15) -0.0114(12) 0.0056(12) 0.0212(13)
O7 0.0650(15) 0.0703(15) 0.0300(11) 0.0074(12) 0.0146(10) 0.0057(10)
O8 0.0866(19) 0.0687(17) 0.0458(14) 0.0086(14) 0.0219(13) 0.0196(12)
O9 0.095(3) 0.158(4) 0.153(4) -0.014(3) 0.055(3) -0.046(3)
O10 0.091(3) 0.160(4) 0.157(4) 0.014(3) 0.053(3) 0.060(3)
Zn1 0.03329(18) 0.03396(18) 0.02965(17) 0.00069(12) 0.00534(13) 0.00226(12)
Zn2 0.03320(18) 0.03401(18) 0.02967(17) -0.00034(13) 0.00529(13) 0.00446(12)

loop_
_atom_type_symbol
_atom_type_description
_atom_type_scat_dispersion_real
_atom_type_scat_dispersion_imag
_atom_type_scat_source
C C 0.0033 0.0016 'International Tables Vol C Tables 4.2.6.8 and 6.1.1.4'
H H 0.0000 0.0000 'International Tables Vol C Tables 4.2.6.8 and 6.1.1.4'
N N 0.0061 0.0033 'International Tables Vol C Tables 4.2.6.8 and 6.1.1.4'
O O 0.0106 0.0060 'International Tables Vol C Tables 4.2.6.8 and 6.1.1.4'
Zn Zn 0.2839 1.4301 'International Tables Vol C Tables 4.2.6.8 and 6.1.1.4'

loop_
_geom_angle_atom_site_label_1
_geom_angle_atom_site_label_2
_geom_angle_atom_site_label_3
_geom_angle_site_symmetry_1
_geom_angle_site_symmetry_3
_geom_angle
_geom_angle_publ_flag
C4 C4 C3 2_567 . 111.2(4) ?
C4 C4 C6 2_567 2_567 118.6(4) ?
C3 C4 C6 . 2_567 130.3(2) ?
O1 C1 O2 . . 124.5(3) ?
O1 C1 C2 . . 106.3(3) ?
O2 C1 C2 . . 129.2(3) ?
C5 C2 C3 . . 119.5(3) ?
C5 C2 C1 . . 111.5(3) ?
C3 C2 C1 . . 129.0(3) ?
C4 C3 C2 . . 129.4(3) ?
C4 C3 H3 . . 115.3 ?
C2 C3 H3 . . 115.3 ?
C2 C5 C6 . . 112.4(3) ?
C2 C5 H5 . . 123.8 ?
C6 C5 H5 . . 123.8 ?
C5 C6 C4 . 2_567 128.9(3) ?
C5 C6 H6 . . 115.6 ?
C4 C6 H6 2_567 . 115.6 ?
O4 C7 O3 . . 124.7(3) ?
O4 C7 C8 . . 114.4(3) ?
O3 C7 C8 . . 120.9(3) ?
C9 C8 C11 . . 118.0(3) ?
C9 C8 C7 . . 116.0(3) ?
C11 C8 C7 . . 125.9(3) ?
C8 C9 C10 . . 116.2(3) ?
C8 C9 H9 . . 121.9 ?
C10 C9 H9 . . 121.9 ?
C9 C10 C12 . 2_466 126.7(3) ?
C9 C10 H10 . . 116.7 ?
C12 C10 H10 2_466 . 116.7 ?
C8 C11 C12 . . 127.3(3) ?
C8 C11 H11 . . 116.4 ?
C12 C11 H11 . . 116.4 ?
C12 C12 C11 2_466 . 113.6(4) ?
C12 C12 C10 2_466 2_466 118.2(4) ?
C11 C12 C10 . 2_466 128.2(3) ?
C14 C13 H13A . . 109.5 ?
C14 C13 H13B . . 109.5 ?
H13A C13 H13B . . 109.5 ?
C14 C13 H13C . . 109.5 ?
H13A C13 H13C . . 109.5 ?
H13B C13 H13C . . 109.5 ?
N1 C14 N2 . . 102.7(2) ?
N1 C14 C13 . . 126.1(3) ?
N2 C14 C13 . . 131.2(2) ?
C16 C15 N1 . . 112.9(3) ?
C16 C15 H15 . . 123.5 ?
N1 C15 H15 . . 123.5 ?
C15 C16 N2 . . 98.8(3) ?
C15 C16 H16 . . 130.6 ?
N2 C16 H16 . . 130.6 ?
N2 C17 C22 . . 111.2(3) ?
N2 C17 C18 . . 120.5(3) ?
C22 C17 C18 . . 128.3(2) ?
C19 C18 C17 . . 120.8(3) ?
C19 C18 H18 . . 119.6 ?
C17 C18 H18 . . 119.6 ?
C18 C19 C20 . . 112.2(3) ?
C18 C19 N3 . . 122.6(3) ?
C20 C19 N3 . . 125.2(2) ?
C19 C20 C21 . . 126.0(3) ?
C19 C20 H20 . . 117.0 ?
C21 C20 H20 . . 117.0 ?
C22 C21 C20 . . 123.3(3) ?
C22 C21 H21 . . 118.4 ?
C20 C21 H21 . . 118.4 ?
C21 C22 C17 . . 109.5(3) ?
C21 C22 H22 . . 125.2 ?
C17 C22 H22 . . 125.2 ?
C24 C23 H23A . . 109.5 ?
C24 C23 H23B . . 109.5 ?
H23A C23 H23B . . 109.5 ?
C24 C23 H23C . . 109.5 ?
H23A C23 H23C . . 109.5 ?
H23B C23 H23C . . 109.5 ?
N3 C24 N4 . . 115.8(2) ?
N3 C24 C23 . . 117.4(3) ?
N4 C24 C23 . . 126.8(2) ?
N3 C25 C26 . . 114.8(3) ?
N3 C25 H25 . . 122.6 ?
C26 C25 H25 . . 122.6 ?
N4 C26 C25 . . 104.5(3) ?
N4 C26 H26 . . 127.8 ?
C25 C26 H26 . . 127.8 ?
O6 C27 O5 . . 119.0(3) ?
O6 C27 C28 . . 116.3(3) ?
O5 C27 C28 . . 124.7(3) ?
C29 C28 C31 . . 115.9(3) ?
C29 C28 C27 . . 115.1(3) ?
C31 C28 C27 . . 128.9(3) ?
C28 C29 C30 . . 115.1(3) ?
C28 C29 H29 . . 122.4 ?
C30 C29 H29 . . 122.4 ?
C29 C30 C32 . 2 130.0(3) ?
C29 C30 H30 . . 115.0 ?
C32 C30 H30 2 . 115.0 ?
C28 C31 C32 . . 130.7(3) ?
C28 C31 H31 . . 114.7 ?
C32 C31 H31 . . 114.7 ?
C32 C32 C30 2 2 116.1(4) ?
C32 C32 C31 2 . 112.2(4) ?
C30 C32 C31 2 . 131.7(3) ?
O8 C33 O7 . . 127.2(3) ?
O8 C33 C34 . . 113.1(3) ?
O7 C33 C34 . . 119.7(3) ?
C35 C34 C33 . . 112.3(3) ?
C35 C34 C38 . 2_656 123.9(3) ?
C33 C34 C38 . 2_656 123.8(3) ?
C34 C35 C36 . . 113.0(3) ?
C34 C35 H35 . . 123.5 ?
C36 C35 H35 . . 123.5 ?
C35 C36 C37 . . 113.9(3) ?
C35 C36 C36 . 2_656 123.0(3) ?
C37 C36 C36 . 2_656 123.2(3) ?
C38 C37 C36 . . 112.2(3) ?
C38 C37 H37 . . 123.9 ?
C36 C37 H37 . . 123.9 ?
C37 C38 C34 . 2_656 124.8(3) ?
C37 C38 H38 . . 117.6 ?
C34 C38 H38 2_656 . 117.6 ?
C40 C39 H39A . . 109.5 ?
C40 C39 H39B . . 109.5 ?
H39A C39 H39B . . 109.5 ?
C40 C39 H39C . . 109.5 ?
H39A C39 H39C . . 109.5 ?
H39B C39 H39C . . 109.5 ?
N6 C40 N5 . . 107.5(2) ?
N6 C40 C39 . . 122.6(3) ?
N5 C40 C39 . . 129.8(2) ?
C42 C41 N6 . . 111.3(3) ?
C42 C41 H41 . . 124.3 ?
N6 C41 H41 . . 124.3 ?
C41 C42 N5 . . 102.9(3) ?
C41 C42 H42 . . 128.5 ?
N5 C42 H42 . . 128.5 ?
C44 C43 N6 . . 109.5(3) ?
C44 C43 C48 . . 125.3(2) ?
N6 C43 C48 . . 125.2(3) ?
C43 C44 C45 . . 110.2(3) ?
C43 C44 H44 . . 124.9 ?
C45 C44 H44 . . 124.9 ?
C44 C45 C46 . . 125.7(3) ?
C44 C45 H45 . . 117.1 ?
C46 C45 H45 . . 117.1 ?
C47 C46 C45 . . 122.5(3) ?
C47 C46 H46 . . 118.8 ?
C45 C46 H46 . . 118.8 ?
C46 C47 C48 . . 113.6(3) ?
C46 C47 N7 . . 123.9(2) ?
C48 C47 N7 . . 122.4(3) ?
C47 C48 C43 . . 122.7(3) ?
C47 C48 H48 . . 118.7 ?
C43 C48 H48 . . 118.7 ?
C50 C49 H49A . . 109.5 ?
C50 C49 H49B . . 109.5 ?
H49A C49 H49B . . 109.5 ?
C50 C49 H49C . . 109.5 ?
H49A C49 H49C . . 109.5 ?
H49B C49 H49C . . 109.5 ?
N7 C50 N8 . . 108.3(2) ?
N7 C50 C49 . . 120.7(3) ?
N8 C50 C49 . . 131.0(2) ?
C52 C51 N8 . . 103.8(3) ?
C52 C51 H51 . . 128.1 ?
N8 C51 H51 . . 128.1 ?
C51 C52 N7 . . 111.5(3) ?
C51 C52 H52 . . 124.3 ?
N7 C52 H52 . . 124.3 ?
O9 C53 N9 . . 119.5(5) ?
O9 C53 H53 . . 120.2 ?
N9 C53 H53 . . 120.2 ?
N9 C54 H54A . . 109.5 ?
N9 C54 H54B . . 109.5 ?
H54A C54 H54B . . 109.5 ?
N9 C54 H54C . . 109.5 ?
H54A C54 H54C . . 109.5 ?
H54B C54 H54C . . 109.5 ?
N9 C55 H55A . . 109.5 ?
N9 C55 H55B . . 109.5 ?
H55A C55 H55B . . 109.5 ?
N9 C55 H55C . . 109.5 ?
H55A C55 H55C . . 109.5 ?
H55B C55 H55C . . 109.5 ?
O10 C56 N10 . . 125.8(5) ?
O10 C56 H56 . . 117.1 ?
N10 C56 H56 . . 117.1 ?
N10 C57 H57A . . 109.5 ?
N10 C57 H57B . . 109.5 ?
H57A C57 H57B . . 109.5 ?
N10 C57 H57C . . 109.5 ?
H57A C57 H57C . . 109.5 ?
H57B C57 H57C . . 109.5 ?
N10 C58 H58A . . 109.5 ?
N10 C58 H58B . . 109.5 ?
H58A C58 H58B . . 109.5 ?
N10 C58 H58C . . 109.5 ?
H58A C58 H58C . . 109.5 ?
H58B C58 H58C . . 109.5 ?
C14 N1 C15 . . 109.2(2) ?
C14 N1 Zn1 . . 127.9(2) ?
C15 N1 Zn1 . . 122.92(17) ?
C17 N2 C14 . . 123.3(2) ?
C17 N2 C16 . . 120.2(3) ?
C14 N2 C16 . . 116.4(2) ?
C24 N3 C25 . . 98.8(2) ?
C24 N3 C19 . . 131.0(2) ?
C25 N3 C19 . . 130.1(2) ?
C26 N4 C24 . . 106.1(2) ?
C26 N4 Zn1 . 1_565 120.3(2) ?
C24 N4 Zn1 . 1_565 132.67(18) ?
C42 N5 C40 . . 112.0(2) ?
C42 N5 Zn2 . . 118.6(2) ?
C40 N5 Zn2 . . 128.21(19) ?
C40 N6 C41 . . 106.2(2) ?
C40 N6 C43 . . 124.5(2) ?
C41 N6 C43 . . 129.0(2) ?
C50 N7 C52 . . 105.1(2) ?
C50 N7 C47 . . 124.5(2) ?
C52 N7 C47 . . 130.4(2) ?
C51 N8 C50 . . 111.3(2) ?
C51 N8 Zn2 . 1_565 113.18(19) ?
C50 N8 Zn2 . 1_565 135.53(18) ?
C53 N9 C54 . . 115.3(5) ?
C53 N9 C55 . . 119.6(5) ?
C54 N9 C55 . . 125.0(5) ?
C56 N10 C58 . . 121.8(4) ?
C56 N10 C57 . . 121.3(5) ?
C58 N10 C57 . . 116.8(5) ?
C1 O1 Zn1 . . 103.9(2) ?
C7 O3 Zn1 . . 124.30(18) ?
C27 O5 Zn2 . . 125.67(19) ?
C33 O7 Zn2 . . 116.54(19) ?
O3 Zn1 N1 . . 114.68(10) ?
O3 Zn1 N4 . 1_545 116.16(10) ?
N1 Zn1 N4 . 1_545 107.73(10) ?
O3 Zn1 O1 . . 113.51(10) ?
N1 Zn1 O1 . . 81.85(10) ?
N4 Zn1 O1 1_545 . 117.90(10) ?
N5 Zn2 O7 . . 105.42(11) ?
N5 Zn2 O5 . . 123.31(10) ?
O7 Zn2 O5 . . 114.20(10) ?
N5 Zn2 N8 . 1_545 105.69(10) ?
O7 Zn2 N8 . 1_545 97.01(10) ?
O5 Zn2 N8 . 1_545 107.74(10) ?

loop_
_geom_bond_atom_site_label_1
_geom_bond_atom_site_label_2
_geom_bond_site_symmetry_2
_geom_bond_distance
_geom_bond_publ_flag
C4 C4 2_567 1.340(5) ?
C4 C3 . 1.437(4) ?
C4 C6 2_567 1.532(5) ?
C1 O1 . 1.190(4) ?
C1 O2 . 1.335(4) ?
C1 C2 . 1.538(4) ?
C2 C5 . 1.326(4) ?
C2 C3 . 1.486(4) ?
C3 H3 . 0.9300 ?
C5 C6 . 1.398(4) ?
C5 H5 . 0.9300 ?
C6 C4 2_567 1.532(5) ?
C6 H6 . 0.9300 ?
C7 O4 . 1.186(4) ?
C7 O3 . 1.379(4) ?
C7 C8 . 1.527(4) ?
C8 C9 . 1.338(4) ?
C8 C11 . 1.419(4) ?
C9 C10 . 1.381(5) ?
C9 H9 . 0.9300 ?
C10 C12 2_466 1.468(5) ?
C10 H10 . 0.9300 ?
C11 C12 . 1.453(4) ?
C11 H11 . 0.9300 ?
C12 C12 2_466 1.338(6) ?
C12 C10 2_466 1.468(5) ?
C13 C14 . 1.584(4) ?
C13 H13A . 0.9600 ?
C13 H13B . 0.9600 ?
C13 H13C . 0.9600 ?
C14 N1 . 1.257(3) ?
C14 N2 . 1.407(4) ?
C15 C16 . 1.280(4) ?
C15 N1 . 1.500(4) ?
C15 H15 . 0.9300 ?
C16 N2 . 1.431(4) ?
C16 H16 . 0.9300 ?
C17 N2 . 1.349(3) ?
C17 C22 . 1.361(4) ?
C17 C18 . 1.497(4) ?
C18 C19 . 1.299(4) ?
C18 H18 . 0.9300 ?
C19 C20 . 1.354(4) ?
C19 N3 . 1.559(4) ?
C20 C21 . 1.496(5) ?
C20 H20 . 0.9300 ?
C21 C22 . 1.300(4) ?
C21 H21 . 0.9300 ?
C22 H22 . 0.9300 ?
C23 C24 . 1.419(4) ?
C23 H23A . 0.9600 ?
C23 H23B . 0.9600 ?
C23 H23C . 0.9600 ?
C24 N3 . 1.316(4) ?
C24 N4 . 1.416(4) ?
C25 N3 . 1.360(4) ?
C25 C26 . 1.425(5) ?
C25 H25 . 0.9300 ?
C26 N4 . 1.284(4) ?
C26 H26 . 0.9300 ?
C27 O6 . 1.092(4) ?
C27 O5 . 1.300(4) ?
C27 C28 . 1.557(4) ?
C28 C29 . 1.274(4) ?
C28 C31 . 1.435(4) ?
C29 C30 . 1.415(5) ?
C29 H29 . 0.9300 ?
C30 C32 2 1.482(5) ?
C30 H30 . 0.9300 ?
C31 C32 . 1.484(4) ?
C31 H31 . 0.9300 ?
C32 C32 2 1.290(6) ?
C32 C30 2 1.482(5) ?
C33 O8 . 1.205(4) ?
C33 O7 . 1.357(4) ?
C33 C34 . 1.462(4) ?
C34 C35 . 1.333(4) ?
C34 C38 2_656 1.543(5) ?
C35 C36 . 1.369(4) ?
C35 H35 . 0.9300 ?
C36 C37 . 1.375(4) ?
C36 C36 2_656 1.550(6) ?
C37 C38 . 1.334(4) ?
C37 H37 . 0.9300 ?
C38 C34 2_656 1.542(5) ?
C38 H38 . 0.9300 ?
C39 C40 . 1.445(4) ?
C39 H39A . 0.9600 ?
C39 H39B . 0.9600 ?
C39 H39C . 0.9600 ?
C40 N6 . 1.237(3) ?
C40 N5 . 1.321(3) ?
C41 C42 . 1.273(4) ?
C41 N6 . 1.370(4) ?
C41 H41 . 0.9300 ?
C42 N5 . 1.308(4) ?
C42 H42 . 0.9300 ?
C43 C44 . 1.324(4) ?
C43 N6 . 1.390(3) ?
C43 C48 . 1.497(4) ?
C44 C45 . 1.333(4) ?
C44 H44 . 0.9300 ?
C45 C46 . 1.496(5) ?
C45 H45 . 0.9300 ?
C46 C47 . 1.314(4) ?
C46 H46 . 0.9300 ?
C47 C48 . 1.329(4) ?
C47 N7 . 1.564(4) ?
C48 H48 . 0.9300 ?
C49 C50 . 1.604(4) ?
C49 H49A . 0.9600 ?
C49 H49B . 0.9600 ?
C49 H49C . 0.9600 ?
C50 N7 . 1.365(4) ?
C50 N8 . 1.461(4) ?
C51 C52 . 1.396(5) ?
C51 N8 . 1.428(4) ?
C51 H51 . 0.9300 ?
C52 N7 . 1.517(4) ?
C52 H52 . 0.9300 ?
C53 O9 . 1.313(6) ?
C53 N9 . 1.336(6) ?
C53 H53 . 0.9300 ?
C54 N9 . 1.476(7) ?
C54 H54A . 0.9600 ?
C54 H54B . 0.9600 ?
C54 H54C . 0.9600 ?
C55 N9 . 1.580(7) ?
C55 H55A . 0.9600 ?
C55 H55B . 0.9600 ?
C55 H55C . 0.9600 ?
C56 O10 . 1.243(6) ?
C56 N10 . 1.354(6) ?
C56 H56 . 0.9300 ?
C57 N10 . 1.409(6) ?
C57 H57A . 0.9600 ?
C57 H57B . 0.9600 ?
C57 H57C . 0.9600 ?
C58 N10 . 1.358(6) ?
C58 H58A . 0.9600 ?
C58 H58B . 0.9600 ?
C58 H58C . 0.9600 ?
N1 Zn1 . 1.990(3) ?
N4 Zn1 1_565 2.043(2) ?
N5 Zn2 . 1.895(2) ?
N8 Zn2 1_565 2.107(3) ?
O1 Zn1 . 2.055(3) ?
O3 Zn1 . 1.978(2) ?
O5 Zn2 . 1.982(2) ?
O7 Zn2 . 1.944(2) ?
Zn1 N4 1_545 2.043(2) ?
Zn2 N8 1_545 2.107(3) ?

loop_
_geom_hbond_atom_site_label_D
_geom_hbond_atom_site_label_H
_geom_hbond_atom_site_label_A
_geom_hbond_site_symmetry_A
_geom_hbond_distance_DH
_geom_hbond_distance_HA
_geom_hbond_distance_DA
_geom_hbond_angle_DHA
C13 H13A O4 2_566 0.96 2.38 3.202(5) 143.9
C16 H16 O8 2_666 0.93 2.57 3.401(5) 149.4
C18 H18 O10 2_566 0.93 2.12 2.924(5) 143.5
C23 H23C O10 2_566 0.96 2.56 3.331(6) 136.9
C46 H46 O6 2_665 0.93 2.49 3.340(4) 151.9
C48 H48 O9 . 0.93 2.37 3.108(5) 135.7
C49 H49A O6 2_665 0.96 2.11 2.926(4) 142.1
C52 H52 O2 2_666 0.93 2.52 3.361(5) 151.3

loop_
_geom_torsion_atom_site_label_1
_geom_torsion_atom_site_label_2
_geom_torsion_atom_site_label_3
_geom_torsion_atom_site_label_4
_geom_torsion_site_symmetry_1
_geom_torsion_site_symmetry_2
_geom_torsion_site_symmetry_3
_geom_torsion_site_symmetry_4
_geom_torsion
_geom_torsion_publ_flag
O1 C1 C2 C5 . . . . -169.1(3) ?
O2 C1 C2 C5 . . . . 10.9(5) ?
O1 C1 C2 C3 . . . . 10.9(4) ?
O2 C1 C2 C3 . . . . -169.1(3) ?
C4 C4 C3 C2 2_567 . . . 1.0(5) ?
C6 C4 C3 C2 2_567 . . . -179.6(3) ?
C5 C2 C3 C4 . . . . -0.2(5) ?
C1 C2 C3 C4 . . . . 179.8(3) ?
C3 C2 C5 C6 . . . . -0.9(4) ?
C1 C2 C5 C6 . . . . 179.1(3) ?
C2 C5 C6 C4 . . . 2_567 1.4(5) ?
O4 C7 C8 C9 . . . . 168.0(3) ?
O3 C7 C8 C9 . . . . -12.5(4) ?
O4 C7 C8 C11 . . . . -13.0(4) ?
O3 C7 C8 C11 . . . . 166.5(3) ?
C11 C8 C9 C10 . . . . -0.1(4) ?
C7 C8 C9 C10 . . . . 179.0(3) ?
C8 C9 C10 C12 . . . 2_466 -0.8(5) ?
C9 C8 C11 C12 . . . . 1.3(5) ?
C7 C8 C11 C12 . . . . -177.7(3) ?
C8 C11 C12 C12 . . . 2_466 -1.5(5) ?
C8 C11 C12 C10 . . . 2_466 179.0(3) ?
N1 C15 C16 N2 . . . . 0.7(4) ?
N2 C17 C18 C19 . . . . 178.4(3) ?
C22 C17 C18 C19 . . . . 0.7(5) ?
C17 C18 C19 C20 . . . . -0.6(4) ?
C17 C18 C19 N3 . . . . -179.1(2) ?
C18 C19 C20 C21 . . . . -0.1(4) ?
N3 C19 C20 C21 . . . . 178.4(3) ?
C19 C20 C21 C22 . . . . 1.0(5) ?
C20 C21 C22 C17 . . . . -0.9(5) ?
N2 C17 C22 C21 . . . . -177.7(3) ?
C18 C17 C22 C21 . . . . 0.2(5) ?
N3 C25 C26 N4 . . . . -0.1(4) ?
O6 C27 C28 C29 . . . . -166.9(3) ?
O5 C27 C28 C29 . . . . 14.7(4) ?
O6 C27 C28 C31 . . . . 14.1(5) ?
O5 C27 C28 C31 . . . . -164.3(3) ?
C31 C28 C29 C30 . . . . 0.2(4) ?
C27 C28 C29 C30 . . . . -178.9(3) ?
C28 C29 C30 C32 . . . 2 0.4(5) ?
C29 C28 C31 C32 . . . . -1.2(5) ?
C27 C28 C31 C32 . . . . 177.8(3) ?
C28 C31 C32 C32 . . . 2 1.4(5) ?
C28 C31 C32 C30 . . . 2 -179.4(3) ?
O8 C33 C34 C35 . . . . 169.5(3) ?
O7 C33 C34 C35 . . . . -10.5(4) ?
O8 C33 C34 C38 . . . 2_656 -10.5(4) ?
O7 C33 C34 C38 . . . 2_656 169.5(3) ?
C33 C34 C35 C36 . . . . -179.9(3) ?
C38 C34 C35 C36 2_656 . . . 0.1(4) ?
C34 C35 C36 C37 . . . . 179.7(3) ?
C34 C35 C36 C36 . . . 2_656 -0.9(5) ?
C35 C36 C37 C38 . . . . 178.8(3) ?
C36 C36 C37 C38 2_656 . . . -0.6(5) ?
C36 C37 C38 C34 . . . 2_656 1.4(5) ?
N6 C41 C42 N5 . . . . 0.3(5) ?
N6 C43 C44 C45 . . . . -178.4(3) ?
C48 C43 C44 C45 . . . . -0.1(4) ?
C43 C44 C45 C46 . . . . -0.6(5) ?
C44 C45 C46 C47 . . . . 0.4(5) ?
C45 C46 C47 C48 . . . . 0.6(4) ?
C45 C46 C47 N7 . . . . 177.6(3) ?
C46 C47 C48 C43 . . . . -1.3(4) ?
N7 C47 C48 C43 . . . . -178.3(2) ?
C44 C43 C48 C47 . . . . 1.1(5) ?
N6 C43 C48 C47 . . . . 179.1(3) ?
N8 C51 C52 N7 . . . . 0.1(4) ?
N2 C14 N1 C15 . . . . -0.2(3) ?
C13 C14 N1 C15 . . . . -177.6(3) ?
N2 C14 N1 Zn1 . . . . -178.69(18) ?
C13 C14 N1 Zn1 . . . . 3.9(4) ?
C16 C15 N1 C14 . . . . -0.4(4) ?
C16 C15 N1 Zn1 . . . . 178.2(3) ?
C22 C17 N2 C14 . . . . -59.1(4) ?
C18 C17 N2 C14 . . . . 122.9(3) ?
C22 C17 N2 C16 . . . . 122.4(3) ?
C18 C17 N2 C16 . . . . -55.7(4) ?
N1 C14 N2 C17 . . . . -177.9(3) ?
C13 C14 N2 C17 . . . . -0.8(5) ?
N1 C14 N2 C16 . . . . 0.7(3) ?
C13 C14 N2 C16 . . . . 177.9(3) ?
C15 C16 N2 C17 . . . . 177.8(3) ?
C15 C16 N2 C14 . . . . -0.9(4) ?
N4 C24 N3 C25 . . . . 0.1(3) ?
C23 C24 N3 C25 . . . . 179.1(3) ?
N4 C24 N3 C19 . . . . -176.3(2) ?
C23 C24 N3 C19 . . . . 2.7(5) ?
C26 C25 N3 C24 . . . . 0.0(4) ?
C26 C25 N3 C19 . . . . 176.5(3) ?
C18 C19 N3 C24 . . . . -61.8(4) ?
C20 C19 N3 C24 . . . . 119.8(3) ?
C18 C19 N3 C25 . . . . 122.9(4) ?
C20 C19 N3 C25 . . . . -55.5(5) ?
C25 C26 N4 C24 . . . . 0.2(3) ?
C25 C26 N4 Zn1 . . . 1_565 -169.9(2) ?
N3 C24 N4 C26 . . . . -0.1(4) ?
C23 C24 N4 C26 . . . . -179.1(3) ?
N3 C24 N4 Zn1 . . . 1_565 168.1(2) ?
C23 C24 N4 Zn1 . . . 1_565 -10.8(4) ?
C41 C42 N5 C40 . . . . 0.0(4) ?
C41 C42 N5 Zn2 . . . . 168.6(3) ?
N6 C40 N5 C42 . . . . -0.3(4) ?
C39 C40 N5 C42 . . . . 178.6(4) ?
N6 C40 N5 Zn2 . . . . -167.5(2) ?
C39 C40 N5 Zn2 . . . . 11.4(5) ?
N5 C40 N6 C41 . . . . 0.5(4) ?
C39 C40 N6 C41 . . . . -178.5(3) ?
N5 C40 N6 C43 . . . . 175.6(3) ?
C39 C40 N6 C43 . . . . -3.4(5) ?
C42 C41 N6 C40 . . . . -0.5(5) ?
C42 C41 N6 C43 . . . . -175.3(3) ?
C44 C43 N6 C40 . . . . -120.7(3) ?
C48 C43 N6 C40 . . . . 61.0(4) ?
C44 C43 N6 C41 . . . . 53.2(5) ?
C48 C43 N6 C41 . . . . -125.0(4) ?
N8 C50 N7 C52 . . . . -0.2(3) ?
C49 C50 N7 C52 . . . . -178.4(2) ?
N8 C50 N7 C47 . . . . 178.4(2) ?
C49 C50 N7 C47 . . . . 0.2(4) ?
C51 C52 N7 C50 . . . . 0.0(3) ?
C51 C52 N7 C47 . . . . -178.4(3) ?
C46 C47 N7 C50 . . . . 65.1(4) ?
C48 C47 N7 C50 . . . . -118.2(3) ?
C46 C47 N7 C52 . . . . -116.8(4) ?
C48 C47 N7 C52 . . . . 60.0(4) ?
C52 C51 N8 C50 . . . . -0.2(3) ?
C52 C51 N8 Zn2 . . . 1_565 -178.9(2) ?
N7 C50 N8 C51 . . . . 0.3(3) ?
C49 C50 N8 C51 . . . . 178.2(3) ?
N7 C50 N8 Zn2 . . . 1_565 178.46(18) ?
C49 C50 N8 Zn2 . . . 1_565 -3.6(4) ?
O9 C53 N9 C54 . . . . 174.5(4) ?
O9 C53 N9 C55 . . . . -1.9(6) ?
O10 C56 N10 C58 . . . . 172.1(6) ?
O10 C56 N10 C57 . . . . -3.8(8) ?
O2 C1 O1 Zn1 . . . . 6.8(4) ?
C2 C1 O1 Zn1 . . . . -173.20(18) ?
O4 C7 O3 Zn1 . . . . 9.0(4) ?
C8 C7 O3 Zn1 . . . . -170.48(18) ?
O6 C27 O5 Zn2 . . . . -9.1(4) ?
C28 C27 O5 Zn2 . . . . 169.3(2) ?
O8 C33 O7 Zn2 . . . . -7.8(4) ?
C34 C33 O7 Zn2 . . . . 172.2(2) ?
C42 N5 Zn2 O7 . . . . 94.7(3) ?
C40 N5 Zn2 O7 . . . . -98.8(3) ?
C42 N5 Zn2 O5 . . . . -131.6(3) ?
C40 N5 Zn2 O5 . . . . 34.8(3) ?
C42 N5 Zn2 N8 . . . 1_545 -7.3(3) ?
C40 N5 Zn2 N8 . . . 1_545 159.1(2) ?

_cod_database_fobs_code 2022216
